data_7154428
loop_
_publ_author_name
'Chandra Mohan, Darapaneni'
'Nageswara Rao, Sadu'
'Ravi, Chitrakar'
'Adimurthy, Subbarayappa'

_publ_section_title
;
 Copper-catalyzed aerobic oxidative amination of C(sp(3))-H bonds:
 synthesis of imidazo[1,5-a]pyridines.
;
_journal_issue 20
_journal_name_full 'Organic &amp; biomolecular chemistry'
_journal_page_first 5602
_journal_page_last 5607
_journal_paper_doi 10.1039/c5ob00381d
_journal_volume 13
_journal_year 2015
_chemical_formula_sum 'C18 H17 Cl N2 O2'
_chemical_formula_weight 328.79
_chemical_name_systematic
; 
 ? 
;
_space_group_IT_number 15
_symmetry_cell_setting monoclinic
_symmetry_space_group_name_Hall '-C 2yc'
_symmetry_space_group_name_H-M 'C 1 2/c 1'
_atom_sites_solution_hydrogens geom
_atom_sites_solution_primary direct
_atom_sites_solution_secondary difmap
_audit_creation_method SHELXL-97
_audit_update_record
;
2014-08-04 deposited with the CCDC.
2015-04-28 downloaded from the CCDC.
;
_cell_angle_alpha 90.00
_cell_angle_beta 99.922(6)
_cell_angle_gamma 90.00
_cell_formula_units_Z 16
_cell_length_a 32.082(11)
_cell_length_b 9.634(3)
_cell_length_c 22.744(8)
_cell_measurement_reflns_used 5370
_cell_measurement_temperature 293(2)
_cell_measurement_theta_max 24.93
_cell_measurement_theta_min 2.21
_cell_volume 6925(4)
_computing_cell_refinement 'BRUKER SMART'
_computing_data_collection 'BRUKER SMART'
_computing_data_reduction 'BRUKER SAINT'
_computing_molecular_graphics ORTEP
_computing_structure_refinement 'SHELXL-97 (Sheldrick, 1997)'
_computing_structure_solution 'SHELXS-97 (Sheldrick, 1990)'
_diffrn_ambient_temperature 293(2)
_diffrn_measured_fraction_theta_full 0.999
_diffrn_measured_fraction_theta_max 0.999
_diffrn_measurement_device_type 'BRUKER SMART APEX CCD DIFFARCTOMETER'
_diffrn_measurement_method 'OMEGA-PHI SCAN'
_diffrn_radiation_monochromator graphite
_diffrn_radiation_source 'fine-focus sealed tube'
_diffrn_radiation_type MoK\a
_diffrn_radiation_wavelength 0.71073
_diffrn_reflns_av_R_equivalents 0.0409
_diffrn_reflns_av_sigmaI/netI 0.0437
_diffrn_reflns_limit_h_max 38
_diffrn_reflns_limit_h_min -36
_diffrn_reflns_limit_k_max 11
_diffrn_reflns_limit_k_min -7
_diffrn_reflns_limit_l_max 26
_diffrn_reflns_limit_l_min -27
_diffrn_reflns_number 16530
_diffrn_reflns_theta_full 25.00
_diffrn_reflns_theta_max 25.00
_diffrn_reflns_theta_min 1.82
_exptl_absorpt_coefficient_mu 0.231
_exptl_absorpt_correction_T_max 0.9684
_exptl_absorpt_correction_T_min 0.9012
_exptl_absorpt_correction_type multi-scan
_exptl_absorpt_process_details 'BRUKER SADABS'
_exptl_crystal_colour COLOURLESS
_exptl_crystal_density_diffrn 1.262
_exptl_crystal_density_method 'not measured'
_exptl_crystal_description BLOCKS
_exptl_crystal_F_000 2752
_exptl_crystal_size_max 0.46
_exptl_crystal_size_mid 0.29
_exptl_crystal_size_min 0.14
_refine_diff_density_max 0.310
_refine_diff_density_min -0.331
_refine_diff_density_rms 0.047
_refine_ls_extinction_method none
_refine_ls_goodness_of_fit_ref 1.030
_refine_ls_hydrogen_treatment mixed
_refine_ls_matrix_type full
_refine_ls_number_parameters 421
_refine_ls_number_reflns 6103
_refine_ls_number_restraints 0
_refine_ls_restrained_S_all 1.030
_refine_ls_R_factor_all 0.0773
_refine_ls_R_factor_gt 0.0548
_refine_ls_shift/su_max 0.000
_refine_ls_shift/su_mean 0.000
_refine_ls_structure_factor_coef Fsqd
_refine_ls_weighting_details 'calc w=1/[\s^2^(Fo^2^)+(0.0776P)^2^+3.0995P] where P=(Fo^2^+2Fc^2^)/3'
_refine_ls_weighting_scheme calc
_refine_ls_wR_factor_gt 0.1378
_refine_ls_wR_factor_ref 0.1531
_reflns_number_gt 4374
_reflns_number_total 6103
_reflns_threshold_expression >2sigma(I)
_cod_data_source_file c5ob00381d2.cif
_cod_data_source_block 152cmm
_cod_depositor_comments
;
The following automatic conversions were performed:

'_symmetry_cell_setting' value 'MONOCLINIC' changed to 'monoclinic'
according to
/usr/data/users/saulius/crontab/automatic-downloads/rss-feeds/RSC/lib/dictionaries/cif_core.dic
dictionary named 'cif_core.dic' version 2.4.2 from 2011-04-26.

'_exptl_absorpt_correction_type' value 'MULTI-SCAN' changed to
'multi-scan' according to
/usr/data/users/saulius/crontab/automatic-downloads/rss-feeds/RSC/lib/dictionaries/cif_core.dic
dictionary named 'cif_core.dic' version 2.4.2 from 2011-04-26.

Automatic conversion script
Id: cif_fix_values 3271 2015-04-21 07:52:19Z andrius 

 Adding full bibliography for 7154428.cif.
;
_cod_original_cell_volume 6924(4)
_cod_original_sg_symbol_H-M C2/c
_cod_database_code 7154428

loop_
_symmetry_equiv_pos_as_xyz
'x, y, z'
'-x, y, -z+1/2'
'x+1/2, y+1/2, z'
'-x+1/2, y+1/2, -z+1/2'
'-x, -y, -z'
'x, -y, z-1/2'
'-x+1/2, -y+1/2, -z'
'x+1/2, -y+1/2, z-1/2'

loop_
_atom_site_label
_atom_site_type_symbol
_atom_site_fract_x
_atom_site_fract_y
_atom_site_fract_z
_atom_site_U_iso_or_equiv
_atom_site_adp_type
_atom_site_occupancy
_atom_site_symmetry_multiplicity
_atom_site_calc_flag
_atom_site_refinement_flags
Cl1 Cl 0.09640(2) 0.52314(11) 0.18234(4) 0.1062(3) Uani 1 1 d .
Cl2 Cl 0.41166(3) 0.76842(15) 0.49894(5) 0.1400(5) Uani 1 1 d .
N4 N 0.28355(5) 0.34654(17) 0.36144(7) 0.0468(4) Uani 1 1 d .
N1 N 0.21015(6) 0.55254(19) 0.41104(8) 0.0515(5) Uani 1 1 d .
C25 C 0.27238(7) 0.4335(2) 0.31248(9) 0.0474(5) Uani 1 1 d .
O4 O 0.41188(5) 0.4154(2) 0.37095(8) 0.0725(5) Uani 1 1 d .
N3 N 0.30608(6) 0.49398(18) 0.29862(8) 0.0524(5) Uani 1 1 d .
C12 C 0.15898(7) 0.7014(2) 0.36955(9) 0.0533(5) Uani 1 1 d .
N2 N 0.19789(6) 0.76996(19) 0.38123(8) 0.0549(5) Uani 1 1 d .
C24 C 0.22891(7) 0.4516(2) 0.28062(9) 0.0474(5) Uani 1 1 d .
C13 C 0.16810(7) 0.5660(2) 0.38856(9) 0.0501(5) Uani 1 1 d .
O1 O 0.15141(5) 0.32886(18) 0.39563(8) 0.0698(5) Uani 1 1 d .
O2 O 0.09965(5) 0.48517(17) 0.36590(9) 0.0724(5) Uani 1 1 d .
O3 O 0.39280(6) 0.5697(2) 0.29690(9) 0.0805(5) Uani 1 1 d .
C6 C 0.27298(7) 0.7008(3) 0.42658(10) 0.0580(6) Uani 1 1 d .
C31 C 0.34043(7) 0.4460(2) 0.33759(9) 0.0506(5) Uani 1 1 d .
C7 C 0.22768(7) 0.6746(2) 0.40643(9) 0.0525(5) Uani 1 1 d .
C23 C 0.20110(7) 0.3416(2) 0.26682(10) 0.0525(5) Uani 1 1 d .
H23 H 0.2100 0.2522 0.2782 0.063 Uiso 1 1 calc R
C32 C 0.38353(8) 0.4871(3) 0.33215(11) 0.0587(6) Uani 1 1 d .
C30 C 0.32732(7) 0.3532(2) 0.37771(9) 0.0496(5) Uani 1 1 d .
C22 C 0.16045(7) 0.3624(3) 0.23647(10) 0.0604(6) Uani 1 1 d .
H22 H 0.1420 0.2881 0.2274 0.073 Uiso 1 1 calc R
C14 C 0.13977(7) 0.4466(3) 0.38408(10) 0.0542(6) Uani 1 1 d .
C19 C 0.21531(7) 0.5847(2) 0.26221(10) 0.0563(6) Uani 1 1 d .
H19 H 0.2338 0.6594 0.2701 0.068 Uiso 1 1 calc R
C27 C 0.27776(9) 0.1957(3) 0.44017(11) 0.0651(7) Uani 1 1 d .
H27 H 0.2615 0.1436 0.4621 0.078 Uiso 1 1 calc R
C20 C 0.17472(8) 0.6062(3) 0.23240(11) 0.0652(7) Uani 1 1 d .
H20 H 0.1656 0.6952 0.2208 0.078 Uiso 1 1 calc R
C21 C 0.14792(8) 0.4953(3) 0.21998(11) 0.0645(7) Uani 1 1 d .
C26 C 0.25859(8) 0.2717(2) 0.39404(10) 0.0546(6) Uani 1 1 d .
H26 H 0.2292 0.2742 0.3842 0.066 Uiso 1 1 calc R
C29 C 0.34676(8) 0.2713(3) 0.42630(10) 0.0644(6) Uani 1 1 d .
H29 H 0.3760 0.2712 0.4377 0.077 Uiso 1 1 calc R
C28 C 0.32227(9) 0.1932(3) 0.45600(11) 0.0743(7) Uani 1 1 d .
H28 H 0.3349 0.1370 0.4873 0.089 Uiso 1 1 calc R
C3 C 0.35839(9) 0.7392(4) 0.46952(14) 0.0862(9) Uani 1 1 d .
C1 C 0.29415(8) 0.6201(3) 0.47229(11) 0.0693(7) Uani 1 1 d .
H1 H 0.2793 0.5520 0.4891 0.083 Uiso 1 1 calc R
C11 C 0.12285(9) 0.7764(3) 0.34343(12) 0.0697(7) Uani 1 1 d .
H11 H 0.0968 0.7321 0.3344 0.084 Uiso 1 1 calc R
C8 C 0.20030(10) 0.9115(3) 0.37041(12) 0.0744(8) Uani 1 1 d .
H8 H 0.2260 0.9577 0.3801 0.089 Uiso 1 1 calc R
C4 C 0.33904(10) 0.8183(4) 0.42307(15) 0.0954(10) Uani 1 1 d .
H4 H 0.3543 0.8849 0.4062 0.114 Uiso 1 1 calc R
C2 C 0.33675(9) 0.6378(4) 0.49378(13) 0.0838(9) Uani 1 1 d .
H2 H 0.3505 0.5817 0.5243 0.101 Uiso 1 1 calc R
C33 C 0.45759(8) 0.4295(4) 0.37327(14) 0.0834(8) Uani 1 1 d .
C15 C 0.06422(8) 0.3870(3) 0.36414(14) 0.0794(8) Uani 1 1 d .
C5 C 0.29651(9) 0.7987(3) 0.40114(13) 0.0815(8) Uani 1 1 d .
H5 H 0.2834 0.8516 0.3690 0.098 Uiso 1 1 calc R
C9 C 0.16567(12) 0.9806(3) 0.34618(15) 0.0927(10) Uani 1 1 d .
H9 H 0.1676 1.0751 0.3388 0.111 Uiso 1 1 calc R
C10 C 0.12619(11) 0.9135(3) 0.33153(14) 0.0894(9) Uani 1 1 d .
H10 H 0.1025 0.9632 0.3137 0.107 Uiso 1 1 calc R
C18 C 0.06608(10) 0.2778(3) 0.31771(15) 0.0965(10) Uani 1 1 d .
H18A H 0.0667 0.3214 0.2799 0.145 Uiso 1 1 calc R
H18B H 0.0416 0.2192 0.3146 0.145 Uiso 1 1 calc R
H18C H 0.0912 0.2229 0.3289 0.145 Uiso 1 1 calc R
C35 C 0.47515(11) 0.3259(6) 0.42190(19) 0.1391(17) Uani 1 1 d .
H35A H 0.4690 0.3574 0.4595 0.209 Uiso 1 1 calc R
H35B H 0.5052 0.3181 0.4242 0.209 Uiso 1 1 calc R
H35C H 0.4622 0.2368 0.4126 0.209 Uiso 1 1 calc R
C17 C 0.02651(10) 0.4794(4) 0.3457(3) 0.1457(18) Uani 1 1 d .
H17A H 0.0262 0.5507 0.3750 0.218 Uiso 1 1 calc R
H17B H 0.0011 0.4253 0.3423 0.218 Uiso 1 1 calc R
H17C H 0.0282 0.5211 0.3078 0.218 Uiso 1 1 calc R
C36 C 0.47135(12) 0.5764(5) 0.3891(2) 0.1458(18) Uani 1 1 d .
H36A H 0.4605 0.6369 0.3565 0.219 Uiso 1 1 calc R
H36B H 0.5017 0.5811 0.3968 0.219 Uiso 1 1 calc R
H36C H 0.4606 0.6049 0.4240 0.219 Uiso 1 1 calc R
C34 C 0.46927(11) 0.3841(5) 0.31491(16) 0.1134(12) Uani 1 1 d .
H34A H 0.4568 0.2952 0.3039 0.170 Uiso 1 1 calc R
H34B H 0.4995 0.3774 0.3191 0.170 Uiso 1 1 calc R
H34C H 0.4590 0.4508 0.2845 0.170 Uiso 1 1 calc R
C16 C 0.06495(12) 0.3297(5) 0.42640(17) 0.1292(15) Uani 1 1 d .
H16A H 0.0866 0.2601 0.4348 0.194 Uiso 1 1 calc R
H16B H 0.0380 0.2891 0.4289 0.194 Uiso 1 1 calc R
H16C H 0.0708 0.4035 0.4550 0.194 Uiso 1 1 calc R

loop_
_atom_site_aniso_label
_atom_site_aniso_U_11
_atom_site_aniso_U_22
_atom_site_aniso_U_33
_atom_site_aniso_U_23
_atom_site_aniso_U_13
_atom_site_aniso_U_12
Cl1 0.0647(5) 0.1343(8) 0.1119(6) 0.0273(6) -0.0067(4) 0.0213(5)
Cl2 0.0651(5) 0.2208(13) 0.1296(8) -0.0528(8) 0.0034(5) -0.0354(6)
N4 0.0538(11) 0.0436(10) 0.0439(9) -0.0008(8) 0.0114(8) -0.0033(8)
N1 0.0547(11) 0.0523(11) 0.0476(10) -0.0040(8) 0.0087(8) -0.0043(9)
C25 0.0540(13) 0.0430(11) 0.0466(11) -0.0006(10) 0.0129(9) -0.0009(10)
O4 0.0509(10) 0.0891(13) 0.0743(11) 0.0099(10) 0.0019(8) -0.0111(9)
N3 0.0547(11) 0.0494(10) 0.0550(10) 0.0038(9) 0.0151(9) -0.0006(9)
C12 0.0620(14) 0.0515(13) 0.0459(12) -0.0040(10) 0.0075(10) -0.0032(11)
N2 0.0661(12) 0.0508(11) 0.0469(10) -0.0018(9) 0.0075(9) -0.0100(10)
C24 0.0517(12) 0.0499(12) 0.0437(11) 0.0009(10) 0.0173(9) 0.0023(10)
C13 0.0546(13) 0.0495(13) 0.0467(12) -0.0047(10) 0.0099(10) -0.0033(11)
O1 0.0706(11) 0.0536(11) 0.0807(12) 0.0088(9) 0.0006(9) -0.0078(9)
O2 0.0526(10) 0.0597(10) 0.1021(13) -0.0032(10) 0.0058(9) -0.0062(8)
O3 0.0688(11) 0.0738(12) 0.1032(14) 0.0241(11) 0.0274(10) -0.0049(10)
C6 0.0614(14) 0.0677(15) 0.0463(12) -0.0149(11) 0.0135(11) -0.0125(12)
C31 0.0528(13) 0.0488(13) 0.0504(12) -0.0032(10) 0.0092(10) -0.0047(10)
C7 0.0582(14) 0.0565(14) 0.0441(12) -0.0080(10) 0.0120(10) -0.0112(12)
C23 0.0584(14) 0.0466(12) 0.0533(12) -0.0024(10) 0.0122(10) 0.0034(11)
C32 0.0597(15) 0.0537(14) 0.0638(14) -0.0042(12) 0.0132(12) -0.0064(12)
C30 0.0548(13) 0.0496(12) 0.0444(11) -0.0054(10) 0.0085(10) -0.0038(10)
C22 0.0562(14) 0.0668(16) 0.0586(14) -0.0032(12) 0.0105(11) -0.0005(12)
C14 0.0570(14) 0.0551(15) 0.0500(12) -0.0009(11) 0.0078(10) -0.0044(12)
C19 0.0638(15) 0.0511(13) 0.0567(13) 0.0099(11) 0.0184(11) 0.0009(11)
C27 0.0820(18) 0.0608(15) 0.0551(14) 0.0088(12) 0.0190(13) -0.0114(13)
C20 0.0705(17) 0.0628(16) 0.0652(15) 0.0210(13) 0.0194(13) 0.0154(14)
C21 0.0541(14) 0.0822(19) 0.0572(14) 0.0085(13) 0.0097(11) 0.0127(14)
C26 0.0635(14) 0.0495(13) 0.0533(13) -0.0001(11) 0.0173(11) -0.0067(11)
C29 0.0643(15) 0.0707(16) 0.0540(13) 0.0073(12) -0.0013(11) -0.0051(13)
C28 0.087(2) 0.0778(18) 0.0535(14) 0.0179(13) 0.0000(13) -0.0051(15)
C3 0.0596(16) 0.128(3) 0.0720(18) -0.0355(19) 0.0143(14) -0.0240(18)
C1 0.0641(16) 0.0791(18) 0.0640(15) -0.0100(14) 0.0084(12) -0.0085(14)
C11 0.0732(17) 0.0616(16) 0.0687(16) 0.0007(13) -0.0039(13) 0.0023(13)
C8 0.095(2) 0.0538(16) 0.0731(17) 0.0037(13) 0.0097(15) -0.0189(15)
C4 0.079(2) 0.126(3) 0.086(2) -0.015(2) 0.0273(17) -0.042(2)
C2 0.0727(19) 0.110(2) 0.0654(16) -0.0150(17) 0.0017(14) 0.0025(18)
C33 0.0513(15) 0.108(2) 0.088(2) -0.0017(18) 0.0031(13) -0.0159(16)
C15 0.0559(16) 0.0805(19) 0.101(2) -0.0143(17) 0.0118(14) -0.0199(14)
C5 0.0714(18) 0.104(2) 0.0709(17) -0.0018(16) 0.0166(14) -0.0250(16)
C9 0.116(3) 0.0556(17) 0.100(2) 0.0187(16) 0.0000(19) -0.0058(18)
C10 0.102(2) 0.0620(19) 0.094(2) 0.0134(16) -0.0095(18) 0.0072(17)
C18 0.087(2) 0.094(2) 0.106(2) -0.0259(19) 0.0099(17) -0.0303(18)
C35 0.068(2) 0.209(5) 0.129(3) 0.045(3) -0.012(2) 0.006(3)
C17 0.055(2) 0.130(3) 0.246(5) -0.032(4) 0.008(3) -0.005(2)
C36 0.092(3) 0.151(4) 0.191(5) -0.062(3) 0.016(3) -0.057(3)
C34 0.080(2) 0.151(3) 0.111(3) -0.009(2) 0.0237(19) 0.016(2)
C16 0.117(3) 0.174(4) 0.104(3) -0.017(3) 0.039(2) -0.082(3)

loop_
_atom_type_symbol
_atom_type_description
_atom_type_scat_dispersion_real
_atom_type_scat_dispersion_imag
_atom_type_scat_source
C C 0.0033 0.0016 'International Tables Vol C Tables 4.2.6.8 and 6.1.1.4'
H H 0.0000 0.0000 'International Tables Vol C Tables 4.2.6.8 and 6.1.1.4'
N N 0.0061 0.0033 'International Tables Vol C Tables 4.2.6.8 and 6.1.1.4'
O O 0.0106 0.0060 'International Tables Vol C Tables 4.2.6.8 and 6.1.1.4'
Cl Cl 0.1484 0.1585 'International Tables Vol C Tables 4.2.6.8 and 6.1.1.4'

loop_
_geom_angle_atom_site_label_1
_geom_angle_atom_site_label_2
_geom_angle_atom_site_label_3
_geom_angle
C26 N4 C25 130.54(19)
C26 N4 C30 122.18(18)
C25 N4 C30 107.11(16)
C7 N1 C13 107.09(19)
N3 C25 N4 110.50(18)
N3 C25 C24 125.50(19)
N4 C25 C24 123.99(18)
C32 O4 C33 122.4(2)
C25 N3 C31 107.39(18)
C13 C12 N2 104.5(2)
C13 C12 C11 136.6(2)
N2 C12 C11 118.8(2)
C7 N2 C8 132.2(2)
C7 N2 C12 107.31(18)
C8 N2 C12 120.3(2)
C23 C24 C19 118.6(2)
C23 C24 C25 122.8(2)
C19 C24 C25 118.6(2)
N1 C13 C12 110.34(19)
N1 C13 C14 121.0(2)
C12 C13 C14 128.6(2)
C14 O2 C15 121.8(2)
C1 C6 C5 117.5(2)
C1 C6 C7 118.1(2)
C5 C6 C7 124.3(2)
N3 C31 C30 109.90(19)
N3 C31 C32 121.4(2)
C30 C31 C32 128.7(2)
N1 C7 N2 110.71(19)
N1 C7 C6 122.8(2)
N2 C7 C6 126.5(2)
C22 C23 C24 121.2(2)
C22 C23 H23 119.4
C24 C23 H23 119.4
O3 C32 O4 124.1(2)
O3 C32 C31 125.5(2)
O4 C32 C31 110.4(2)
N4 C30 C31 105.09(18)
N4 C30 C29 118.13(19)
C31 C30 C29 136.8(2)
C21 C22 C23 118.5(2)
C21 C22 H22 120.7
C23 C22 H22 120.7
O1 C14 O2 125.0(2)
O1 C14 C13 124.0(2)
O2 C14 C13 111.0(2)
C20 C19 C24 120.4(2)
C20 C19 H19 119.8
C24 C19 H19 119.8
C26 C27 C28 121.1(2)
C26 C27 H27 119.4
C28 C27 H27 119.4
C21 C20 C19 119.4(2)
C21 C20 H20 120.3
C19 C20 H20 120.3
C20 C21 C22 121.8(2)
C20 C21 Cl1 119.3(2)
C22 C21 Cl1 119.0(2)
C27 C26 N4 118.3(2)
C27 C26 H26 120.8
N4 C26 H26 120.8
C28 C29 C30 119.1(2)
C28 C29 H29 120.4
C30 C29 H29 120.4
C29 C28 C27 120.9(2)
C29 C28 H28 119.6
C27 C28 H28 119.6
C4 C3 C2 121.1(3)
C4 C3 Cl2 119.5(3)
C2 C3 Cl2 119.4(3)
C6 C1 C2 121.7(3)
C6 C1 H1 119.1
C2 C1 H1 119.1
C10 C11 C12 119.8(3)
C10 C11 H11 120.1
C12 C11 H11 120.1
C9 C8 N2 119.8(3)
C9 C8 H8 120.1
N2 C8 H8 120.1
C3 C4 C5 119.6(3)
C3 C4 H4 120.2
C5 C4 H4 120.2
C3 C2 C1 119.0(3)
C3 C2 H2 120.5
C1 C2 H2 120.5
O4 C33 C34 109.9(2)
O4 C33 C36 110.2(3)
C34 C33 C36 112.1(3)
O4 C33 C35 102.0(2)
C34 C33 C35 109.4(3)
C36 C33 C35 112.7(3)
O2 C15 C18 110.2(2)
O2 C15 C17 101.9(3)
C18 C15 C17 110.3(3)
O2 C15 C16 108.7(2)
C18 C15 C16 114.0(3)
C17 C15 C16 111.0(3)
C4 C5 C6 120.9(3)
C4 C5 H5 119.6
C6 C5 H5 119.6
C8 C9 C10 121.4(3)
C8 C9 H9 119.3
C10 C9 H9 119.3
C11 C10 C9 119.9(3)
C11 C10 H10 120.1
C9 C10 H10 120.1
C15 C18 H18A 109.5
C15 C18 H18B 109.5
H18A C18 H18B 109.5
C15 C18 H18C 109.5
H18A C18 H18C 109.5
H18B C18 H18C 109.5
C33 C35 H35A 109.5
C33 C35 H35B 109.5
H35A C35 H35B 109.5
C33 C35 H35C 109.5
H35A C35 H35C 109.5
H35B C35 H35C 109.5
C15 C17 H17A 109.5
C15 C17 H17B 109.5
H17A C17 H17B 109.5
C15 C17 H17C 109.5
H17A C17 H17C 109.5
H17B C17 H17C 109.5
C33 C36 H36A 109.5
C33 C36 H36B 109.5
H36A C36 H36B 109.5
C33 C36 H36C 109.5
H36A C36 H36C 109.5
H36B C36 H36C 109.5
C33 C34 H34A 109.5
C33 C34 H34B 109.5
H34A C34 H34B 109.5
C33 C34 H34C 109.5
H34A C34 H34C 109.5
H34B C34 H34C 109.5
C15 C16 H16A 109.5
C15 C16 H16B 109.5
H16A C16 H16B 109.5
C15 C16 H16C 109.5
H16A C16 H16C 109.5
H16B C16 H16C 109.5

loop_
_geom_bond_atom_site_label_1
_geom_bond_atom_site_label_2
_geom_bond_distance
Cl1 C21 1.746(3)
Cl2 C3 1.747(3)
N4 C26 1.384(3)
N4 C25 1.390(3)
N4 C30 1.391(3)
N1 C7 1.316(3)
N1 C13 1.364(3)
C25 N3 1.313(3)
C25 C24 1.467(3)
O4 C32 1.344(3)
O4 C33 1.465(3)
N3 C31 1.370(3)
C12 C13 1.390(3)
C12 N2 1.397(3)
C12 C11 1.407(3)
N2 C7 1.377(3)
N2 C8 1.390(3)
C24 C23 1.386(3)
C24 C19 1.396(3)
C13 C14 1.459(3)
O1 C14 1.208(3)
O2 C14 1.335(3)
O2 C15 1.474(3)
O3 C32 1.203(3)
C6 C1 1.379(4)
C6 C5 1.395(4)
C6 C7 1.468(3)
C31 C30 1.393(3)
C31 C32 1.464(3)
C23 C22 1.381(3)
C23 H23 0.9300
C30 C29 1.413(3)
C22 C21 1.375(4)
C22 H22 0.9300
C19 C20 1.376(3)
C19 H19 0.9300
C27 C26 1.339(3)
C27 C28 1.412(4)
C27 H27 0.9300
C20 C21 1.370(4)
C20 H20 0.9300
C26 H26 0.9300
C29 C28 1.350(3)
C29 H29 0.9300
C28 H28 0.9300
C3 C4 1.362(5)
C3 C2 1.368(4)
C1 C2 1.380(4)
C1 H1 0.9300
C11 C10 1.356(4)
C11 H11 0.9300
C8 C9 1.330(4)
C8 H8 0.9300
C4 C5 1.383(4)
C4 H4 0.9300
C2 H2 0.9300
C33 C34 1.505(5)
C33 C36 1.507(5)
C33 C35 1.524(5)
C15 C18 1.499(4)
C15 C17 1.503(4)
C15 C16 1.516(5)
C5 H5 0.9300
C9 C10 1.410(4)
C9 H9 0.9300
C10 H10 0.9300
C18 H18A 0.9600
C18 H18B 0.9600
C18 H18C 0.9600
C35 H35A 0.9600
C35 H35B 0.9600
C35 H35C 0.9600
C17 H17A 0.9600
C17 H17B 0.9600
C17 H17C 0.9600
C36 H36A 0.9600
C36 H36B 0.9600
C36 H36C 0.9600
C34 H34A 0.9600
C34 H34B 0.9600
C34 H34C 0.9600
C16 H16A 0.9600
C16 H16B 0.9600
C16 H16C 0.9600
